data_7703998
loop_
_publ_author_name
'Duan, Ruihuan'
'Lin, Hua'
'Wang, Yue'
'Zhou, Yuqiao'
'Wu, Liming'

_publ_section_title
;
 Non-centrosymmetric sulfides
 A<sub>2</sub>Ba<sub>6</sub>MnSn<sub>4</sub>S<sub>16</sub> (A = Li, Ag):
 syntheses, structures and properties.
;
_journal_issue 18
_journal_name_full 'Dalton transactions (Cambridge, England : 2003)'
_journal_page_first 5914
_journal_page_last 5920
_journal_paper_doi 10.1039/d0dt00894j
_journal_volume 49
_journal_year 2020
_chemical_formula_sum 'Ag2 Ba6 Mn S16 Sn4'
_chemical_formula_weight 2082.44
_space_group_crystal_system cubic
_space_group_IT_number 220
_space_group_name_Hall 'I -4bd 2c 3'
_space_group_name_H-M_alt 'I -4 3 d'
_atom_sites_solution_primary direct
_atom_sites_solution_secondary difmap
_audit_creation_method SHELXL-2016/6
_audit_update_record
;
2018-12-10 deposited with the CCDC.	2020-04-07 downloaded from the CCDC.
;
_cell_angle_alpha 90
_cell_angle_beta 90
_cell_angle_gamma 90
_cell_formula_units_Z 4
_cell_length_a 14.7064(6)
_cell_length_b 14.7064(6)
_cell_length_c 14.7064(6)
_cell_measurement_reflns_used 4935
_cell_measurement_temperature 293(2)
_cell_measurement_theta_max 27.4547
_cell_measurement_theta_min 2.7701
_cell_volume 3180.7(2)
_computing_structure_refinement 'SHELXL-2016/6 (Sheldrick, 2016)'
_diffrn_ambient_temperature 293(2)
_diffrn_detector_area_resol_mean 14.6306
_diffrn_measured_fraction_theta_full 0.989
_diffrn_measured_fraction_theta_max 0.991
_diffrn_measurement_device_type Saturn724
_diffrn_measurement_method CCD_Profile_fitting
_diffrn_radiation_type MoK\a
_diffrn_radiation_wavelength 0.71073
_diffrn_reflns_av_R_equivalents 0.0332
_diffrn_reflns_av_unetI/netI 0.0125
_diffrn_reflns_Laue_measured_fraction_full 0.989
_diffrn_reflns_Laue_measured_fraction_max 0.991
_diffrn_reflns_limit_h_max 19
_diffrn_reflns_limit_h_min -19
_diffrn_reflns_limit_k_max 15
_diffrn_reflns_limit_k_min -19
_diffrn_reflns_limit_l_max 19
_diffrn_reflns_limit_l_min -19
_diffrn_reflns_number 11295
_diffrn_reflns_point_group_measured_fraction_full 0.992
_diffrn_reflns_point_group_measured_fraction_max 0.993
_diffrn_reflns_theta_full 25.242
_diffrn_reflns_theta_max 27.453
_diffrn_reflns_theta_min 3.393
_exptl_absorpt_coefficient_mu 13.003
_exptl_absorpt_correction_T_max 1.0000
_exptl_absorpt_correction_T_min 0.6598
_exptl_absorpt_correction_type multi-scan
_exptl_crystal_colour Yellow
_exptl_crystal_density_diffrn 4.349
_exptl_crystal_density_method 'not measured'
_exptl_crystal_description \"i?1/2\"i?1/2Prism\"i?1/2\"i?1/2
_exptl_crystal_F_000 3644
_exptl_crystal_size_max 0.2000
_exptl_crystal_size_mid 0.2000
_exptl_crystal_size_min 0.2000
_refine_diff_density_max 0.309
_refine_diff_density_min -0.328
_refine_diff_density_rms 0.066
_refine_ls_abs_structure_details
;
 Flack x determined using 271 quotients [(I+)-(I-)]/[(I+)+(I-)]
 (Parsons, Flack and Wagner, Acta Cryst. B69 (2013) 249-259).
;
_refine_ls_abs_structure_Flack 0.004(13)
_refine_ls_extinction_coef 0.00033(2)
_refine_ls_extinction_expression Fc^*^=kFc[1+0.001xFc^2^\l^3^/sin(2\q)]^-1/4^
_refine_ls_extinction_method 'SHELXL-2016/6 (Sheldrick 2016)'
_refine_ls_goodness_of_fit_ref 1.023
_refine_ls_matrix_type full
_refine_ls_number_parameters 26
_refine_ls_number_reflns 611
_refine_ls_number_restraints 0
_refine_ls_restrained_S_all 1.023
_refine_ls_R_factor_all 0.0093
_refine_ls_R_factor_gt 0.0093
_refine_ls_shift/su_max 0.003
_refine_ls_shift/su_mean 0.000
_refine_ls_structure_factor_coef Fsqd
_refine_ls_weighting_details 'w=1/[\s^2^(Fo^2^)+(0.0117P)^2^+5.2585P] where P=(Fo^2^+2Fc^2^)/3'
_refine_ls_weighting_scheme calc
_refine_ls_wR_factor_gt 0.0232
_refine_ls_wR_factor_ref 0.0232
_reflns_Friedel_coverage 0.797
_reflns_Friedel_fraction_full 0.995
_reflns_Friedel_fraction_max 0.996
_reflns_number_gt 611
_reflns_number_total 611
_reflns_threshold_expression 'I > 2\s(I)'
_cod_data_source_file d0dt00894j2.cif
_cod_data_source_block a
_cod_depositor_comments
;
The following automatic conversions were performed:

data item '_exptl_absorpt_correction_type' value 'Multi-scan' was
changed to 'multi-scan' in accordance with the
/home/data/users/saulius/crontab/automatic-downloads/rss-feeds/RSC/lib/dictionaries/cif_core.dic
dictionary named 'cif_core.dic' version 2.4.2 last updated on
2011-04-26.

Automatic conversion script
Id: cif_fix_values 7556 2019-12-06 15:28:31Z antanas 

 Adding full bibliography for 7703998--7703999.cif.
;
_cod_original_cell_volume 3180.7(4)
_cod_database_code 7703998
_shelx_shelxl_version_number 2016/6
_shelx_space_group_comment
;
The symmetry employed for this shelxl refinement is uniquely defined
by the following loop, which should always be used as a source of
symmetry information in preference to the above space-group names.
They are only intended as comments.
;

loop_
_space_group_symop_operation_xyz
'x, y, z'
'-x+1/2, -y, z+1/2'
'-x, y+1/2, -z+1/2'
'x+1/2, -y+1/2, -z'
'z, x, y'
'z+1/2, -x+1/2, -y'
'-z+1/2, -x, y+1/2'
'-z, x+1/2, -y+1/2'
'y, z, x'
'-y, z+1/2, -x+1/2'
'y+1/2, -z+1/2, -x'
'-y+1/2, -z, x+1/2'
'y+1/4, x+1/4, z+1/4'
'-y+1/4, -x+3/4, z+3/4'
'y+3/4, -x+1/4, -z+3/4'
'-y+3/4, x+3/4, -z+1/4'
'x+1/4, z+1/4, y+1/4'
'-x+3/4, z+3/4, -y+1/4'
'-x+1/4, -z+3/4, y+3/4'
'x+3/4, -z+1/4, -y+3/4'
'z+1/4, y+1/4, x+1/4'
'z+3/4, -y+1/4, -x+3/4'
'-z+3/4, y+3/4, -x+1/4'
'-z+1/4, -y+3/4, x+3/4'
'x+1/2, y+1/2, z+1/2'
'-x+1, -y+1/2, z+1'
'-x+1/2, y+1, -z+1'
'x+1, -y+1, -z+1/2'
'z+1/2, x+1/2, y+1/2'
'z+1, -x+1, -y+1/2'
'-z+1, -x+1/2, y+1'
'-z+1/2, x+1, -y+1'
'y+1/2, z+1/2, x+1/2'
'-y+1/2, z+1, -x+1'
'y+1, -z+1, -x+1/2'
'-y+1, -z+1/2, x+1'
'y+3/4, x+3/4, z+3/4'
'-y+3/4, -x+5/4, z+5/4'
'y+5/4, -x+3/4, -z+5/4'
'-y+5/4, x+5/4, -z+3/4'
'x+3/4, z+3/4, y+3/4'
'-x+5/4, z+5/4, -y+3/4'
'-x+3/4, -z+5/4, y+5/4'
'x+5/4, -z+3/4, -y+5/4'
'z+3/4, y+3/4, x+3/4'
'z+5/4, -y+3/4, -x+5/4'
'-z+5/4, y+5/4, -x+3/4'
'-z+3/4, -y+5/4, x+5/4'

loop_
_atom_site_label
_atom_site_type_symbol
_atom_site_fract_x
_atom_site_fract_y
_atom_site_fract_z
_atom_site_U_iso_or_equiv
_atom_site_adp_type
_atom_site_occupancy
_atom_site_site_symmetry_order
_atom_site_calc_flag
_atom_site_refinement_flags_posn
_atom_site_refinement_flags_adp
_atom_site_refinement_flags_occupancy
_atom_site_disorder_assembly
_atom_site_disorder_group
Ba1 Ba 1.000000 0.750000 0.98278(2) 0.01823(10) Uani 1 2 d S T P . .
Sn1 Sn 1.02186(2) 1.02186(2) 1.02186(2) 0.01156(12) Uani 1 3 d S T P . .
Mn1 Mn 0.750000 0.625000 1.000000 0.008(3) Uani 0.3333 4 d S T P . .
Ag1 Ag 0.750000 0.625000 1.000000 0.0378(14) Uani 0.6666 4 d S T P . .
S1 S 0.86414(6) 0.86414(6) 0.86414(6) 0.0172(4) Uani 1 3 d S T P . .
S2 S 0.88982(6) 0.56577(6) 0.91579(6) 0.0153(2) Uani 1 1 d . . . . .

loop_
_atom_site_aniso_label
_atom_site_aniso_U_11
_atom_site_aniso_U_22
_atom_site_aniso_U_33
_atom_site_aniso_U_23
_atom_site_aniso_U_13
_atom_site_aniso_U_12
Ba1 0.0259(2) 0.01168(16) 0.01716(18) 0.000 0.000 0.00360(13)
Sn1 0.01156(12) 0.01156(12) 0.01156(12) -0.00045(9) -0.00045(9) -0.00045(9)
Mn1 0.008(5) 0.007(3) 0.008(5) 0.000 0.000 0.000
Ag1 0.0198(17) 0.074(2) 0.0198(17) 0.000 0.000 0.000
S1 0.0172(4) 0.0172(4) 0.0172(4) -0.0033(4) -0.0033(4) -0.0033(4)
S2 0.0156(5) 0.0163(4) 0.0140(5) 0.0005(3) -0.0022(4) 0.0026(4)

loop_
_atom_type_symbol
_atom_type_description
_atom_type_scat_dispersion_real
_atom_type_scat_dispersion_imag
_atom_type_scat_source
S S 0.1246 0.1234 'International Tables Vol C Tables 4.2.6.8 and 6.1.1.4'
Mn Mn 0.3368 0.7283 'International Tables Vol C Tables 4.2.6.8 and 6.1.1.4'
Ag Ag -0.8971 1.1015 'International Tables Vol C Tables 4.2.6.8 and 6.1.1.4'
Sn Sn -0.6537 1.4246 'International Tables Vol C Tables 4.2.6.8 and 6.1.1.4'
Ba Ba -0.3244 2.2819 'International Tables Vol C Tables 4.2.6.8 and 6.1.1.4'

loop_
_geom_angle_atom_site_label_1
_geom_angle_atom_site_label_2
_geom_angle_atom_site_label_3
_geom_angle
_geom_angle_site_symmetry_1
_geom_angle_site_symmetry_3
_geom_angle_publ_flag
S1 Ba1 S1 112.46(3) 26_664 . ?
S1 Ba1 S2 156.71(3) 26_664 34_646 ?
S1 Ba1 S2 74.20(3) . 34_646 ?
S1 Ba1 S2 74.19(3) 26_664 11_567 ?
S1 Ba1 S2 156.71(3) . 11_567 ?
S2 Ba1 S2 108.93(4) 34_646 11_567 ?
S1 Ba1 S2 73.03(3) 26_664 . ?
S1 Ba1 S2 87.74(3) . . ?
S2 Ba1 S2 130.23(3) 34_646 . ?
S2 Ba1 S2 72.57(3) 11_567 . ?
S1 Ba1 S2 87.74(3) 26_664 26_664 ?
S1 Ba1 S2 73.03(3) . 26_664 ?
S2 Ba1 S2 72.57(3) 34_646 26_664 ?
S2 Ba1 S2 130.23(3) 11_567 26_664 ?
S2 Ba1 S2 145.34(3) . 26_664 ?
S1 Ba1 S2 94.085(17) 26_664 21 ?
S1 Ba1 S2 131.56(3) . 21 ?
S2 Ba1 S2 67.413(12) 34_646 21 ?
S2 Ba1 S2 67.413(12) 11_567 21 ?
S2 Ba1 S2 139.95(3) . 21 ?
S2 Ba1 S2 68.18(3) 26_664 21 ?
S1 Ba1 S2 131.56(3) 26_664 48_654 ?
S1 Ba1 S2 94.085(17) . 48_654 ?
S2 Ba1 S2 67.413(12) 34_646 48_654 ?
S2 Ba1 S2 67.413(12) 11_567 48_654 ?
S2 Ba1 S2 68.18(3) . 48_654 ?
S2 Ba1 S2 139.94(3) 26_664 48_654 ?
S2 Ba1 S2 97.28(3) 21 48_654 ?
S1 Ba1 Sn1 123.78(3) 26_664 . ?
S1 Ba1 Sn1 66.53(3) . . ?
S2 Ba1 Sn1 36.393(17) 34_646 . ?
S2 Ba1 Sn1 129.799(19) 11_567 . ?
S2 Ba1 Sn1 152.809(17) . . ?
S2 Ba1 Sn1 36.391(16) 26_664 . ?
S2 Ba1 Sn1 65.029(16) 21 . ?
S2 Ba1 Sn1 103.575(16) 48_654 . ?
S1 Ba1 Sn1 66.53(3) 26_664 26_664 ?
S1 Ba1 Sn1 123.78(3) . 26_664 ?
S2 Ba1 Sn1 129.799(19) 34_646 26_664 ?
S2 Ba1 Sn1 36.393(17) 11_567 26_664 ?
S2 Ba1 Sn1 36.391(16) . 26_664 ?
S2 Ba1 Sn1 152.810(17) 26_664 26_664 ?
S2 Ba1 Sn1 103.575(16) 21 26_664 ?
S2 Ba1 Sn1 65.029(16) 48_654 26_664 ?
Sn1 Ba1 Sn1 163.692(11) . 26_664 ?
S1 Ba1 Ba1 123.768(14) 26_664 39_466 ?
S1 Ba1 Ba1 123.769(14) . 39_466 ?
S2 Ba1 Ba1 54.463(17) 34_646 39_466 ?
S2 Ba1 Ba1 54.463(17) 11_567 39_466 ?
S2 Ba1 Ba1 107.332(17) . 39_466 ?
S2 Ba1 Ba1 107.332(17) 26_664 39_466 ?
S2 Ba1 Ba1 48.638(17) 21 39_466 ?
S2 Ba1 Ba1 48.638(17) 48_654 39_466 ?
Sn1 Ba1 Ba1 81.846(6) . 39_466 ?
Sn1 Ba1 Ba1 81.846(6) 26_664 39_466 ?
S1 Sn1 S2 111.85(2) 13 26_664 ?
S1 Sn1 S2 111.85(2) 13 34_646 ?
S2 Sn1 S2 106.99(3) 26_664 34_646 ?
S1 Sn1 S2 111.85(2) 13 30_466 ?
S2 Sn1 S2 106.99(3) 26_664 30_466 ?
S2 Sn1 S2 106.99(3) 34_646 30_466 ?
S1 Sn1 Ba1 134.216(5) 13 . ?
S2 Sn1 Ba1 54.69(2) 26_664 . ?
S2 Sn1 Ba1 52.70(2) 34_646 . ?
S2 Sn1 Ba1 113.92(3) 30_466 . ?
S1 Sn1 Ba1 134.217(5) 13 9 ?
S2 Sn1 Ba1 113.92(3) 26_664 9 ?
S2 Sn1 Ba1 54.69(2) 34_646 9 ?
S2 Sn1 Ba1 52.70(2) 30_466 9 ?
Ba1 Sn1 Ba1 76.732(8) . 9 ?
S1 Sn1 Ba1 134.217(5) 13 5 ?
S2 Sn1 Ba1 52.70(2) 26_664 5 ?
S2 Sn1 Ba1 113.92(3) 34_646 5 ?
S2 Sn1 Ba1 54.69(2) 30_466 5 ?
Ba1 Sn1 Ba1 76.733(8) . 5 ?
Ba1 Sn1 Ba1 76.732(8) 9 5 ?
S2 Mn1 S2 96.682(14) . 48_654 ?
S2 Mn1 S2 96.683(14) . 22_466 ?
S2 Mn1 S2 140.11(4) 48_654 22_466 ?
S2 Mn1 S2 140.11(4) . 27_646 ?
S2 Mn1 S2 96.683(14) 48_654 27_646 ?
S2 Mn1 S2 96.683(14) 22_466 27_646 ?
S2 Ag1 S2 96.682(14) . 48_654 ?
S2 Ag1 S2 96.683(14) . 22_466 ?
S2 Ag1 S2 140.11(4) 48_654 22_466 ?
S2 Ag1 S2 140.11(4) . 27_646 ?
S2 Ag1 S2 96.683(14) 48_654 27_646 ?
S2 Ag1 S2 96.683(14) 22_466 27_646 ?
Sn1 S1 Ba1 112.31(3) 37_444 9 ?
Sn1 S1 Ba1 112.31(3) 37_444 5 ?
Ba1 S1 Ba1 106.49(3) 9 5 ?
Sn1 S1 Ba1 112.31(3) 37_444 . ?
Ba1 S1 Ba1 106.48(3) 9 . ?
Ba1 S1 Ba1 106.49(3) 5 . ?
Sn1 S2 Ag1 107.65(4) 26_664 . ?
Sn1 S2 Mn1 107.65(4) 26_664 . ?
Ag1 S2 Mn1 0.0 . . ?
Sn1 S2 Ba1 90.91(3) 26_664 31_664 ?
Ag1 S2 Ba1 159.59(4) . 31_664 ?
Mn1 S2 Ba1 159.59(4) . 31_664 ?
Sn1 S2 Ba1 88.92(3) 26_664 . ?
Ag1 S2 Ba1 88.32(3) . . ?
Mn1 S2 Ba1 88.32(3) . . ?
Ba1 S2 Ba1 100.74(3) 31_664 . ?
Sn1 S2 Ba1 131.39(4) 26_664 45_444 ?
Ag1 S2 Ba1 84.30(3) . 45_444 ?
Mn1 S2 Ba1 84.30(3) . 45_444 ?
Ba1 S2 Ba1 76.90(2) 31_664 45_444 ?
Ba1 S2 Ba1 139.32(3) . 45_444 ?

loop_
_geom_bond_atom_site_label_1
_geom_bond_atom_site_label_2
_geom_bond_distance
_geom_bond_site_symmetry_2
_geom_bond_publ_flag
Ba1 S1 3.1391(7) 26_664 ?
Ba1 S1 3.1392(7) . ?
Ba1 S2 3.2234(10) 34_646 ?
Ba1 S2 3.2234(10) 11_567 ?
Ba1 S2 3.3071(10) . ?
Ba1 S2 3.3071(10) 26_664 ?
Ba1 S2 3.4948(10) 21 ?
Ba1 S2 3.4948(10) 48_654 ?
Ba1 Sn1 4.0520(3) . ?
Ba1 Sn1 4.0520(3) 26_664 ?
Ba1 Ba1 4.1830(7) 39_466 ?
Sn1 S1 2.3505(17) 13 ?
Sn1 S2 2.4044(9) 26_664 ?
Sn1 S2 2.4044(9) 34_646 ?
Sn1 S2 2.4044(9) 30_466 ?
Mn1 S2 2.5535(10) . ?
Mn1 S2 2.5535(10) 48_654 ?
Mn1 S2 2.5535(10) 22_466 ?
Mn1 S2 2.5535(10) 27_646 ?
Ag1 S2 2.5535(10) . ?
Ag1 S2 2.5535(10) 48_654 ?
Ag1 S2 2.5535(10) 22_466 ?
Ag1 S2 2.5535(10) 27_646 ?
